data_2101778
loop_
_publ_author_name
'Marsh, R. E.'

_publ_section_title
;
 The perils of <i>Cc</i> revisited
;
_journal_issue 2
_journal_name_full 'Acta Crystallographica Section B'
_journal_page_first 317
_journal_page_last 322
_journal_paper_doi 10.1107/S010876819601381X
_journal_volume 53
_journal_year 1997
_chemical_formula_moiety 'C12 H10 N2 O7 I2'
_chemical_formula_sum 'C12 H10 I2 N2 O7'
_space_group_IT_number 15
_symmetry_cell_setting monoclinic
_symmetry_space_group_name_Hall '-C 2yc'
_symmetry_space_group_name_H-M 'C 1 2/c 1'
_audit_creation_method CSD-QUEST3D-V5
_cell_angle_alpha 90
_cell_angle_beta 108.72(8)
_cell_angle_gamma 90
_cell_formula_units_Z 4
_cell_length_a 16.143(9)
_cell_length_b 7.067(7)
_cell_length_c 15.058(18)
_cell_volume 1627(3)
_cod_data_source_file an0533.cif
_cod_data_source_block CSD_CIF_MIF_OXIBZN02
_cod_depositor_comments
;
  Marking attached hydrogen atoms.

  Antanas Vaitkus,
  2017-08-02

  Added moiety chemical formula from Marsh (1997) paper. The summary
  chemical formula is calculated from moiety formula using 'AdHocParser'
  (svn://www.crystallography.net/cod-tools/trunk/Formulae/AdHocParser.yp,
  revision 1441.)

  Removing 11 atoms which were symmetric equivalents of the atoms from
  the asymmetric unit.

  Andrius Merkys
  2013-11-06
;
_cod_original_sg_symbol_H-M 'C 2/c'
_cod_database_code 2101778

loop_
_symmetry_equiv_pos_as_xyz
x,y,z
-x,y,1/2-z
1/2+x,1/2+y,z
1/2-x,1/2+y,1/2-z
-x,-y,-z
x,-y,-1/2+z
-1/2-x,-1/2-y,-z
-1/2+x,-1/2-y,-1/2+z

loop_
_atom_site_label
_atom_site_fract_x
_atom_site_fract_y
_atom_site_fract_z
_atom_site_type_symbol
_atom_site_attached_hydrogens
I1 .08868 -.02056 .20516 I 0
O1 .0 .1127 .25 O 0
N1 .2555 -.1766 .1747 N 0
O2 .2807 -.0790 .2410 O 0
O3 .1702 -.1790 .1268 O 0
O4 .3002 -.2760 .1390 O 0
C1 -.0038 -.1972 .1196 C 0
C2 -.0758 -.1230 .0497 C 1
C3 -.1422 -.2430 -.0032 C 1
C4 -.1364 -.4372 .0140 C 1
C5 -.0642 -.5119 .0790 C 1
C6 .0020 -.3914 .1368 C 1

loop_
_atom_type_symbol
C
I
N
O
